data_7157259
loop_
_publ_author_name
'Kruschel, Ryan D.'
'Buzid, Alyah'
'Khandavilli, Udaya B Rao'
'Lawrence, Simon E.'
'Glennon, Jeremy D.'
'McCarthy, Florence O.'

_publ_section_title
;
 Isoquinolinequinone N-oxides as anticancer agents effective against drug
 resistant cell lines.
;
_journal_issue 3
_journal_name_full 'Organic &amp; biomolecular chemistry'
_journal_page_first 557
_journal_page_last 568
_journal_paper_doi 10.1039/c9ob02441g
_journal_volume 18
_journal_year 2020
_chemical_formula_moiety 'C19 H23 N3 O5'
_chemical_formula_sum 'C19 H23 N3 O5'
_chemical_formula_weight 373.40
_space_group_crystal_system monoclinic
_space_group_IT_number 14
_space_group_name_Hall '-P 2yn'
_space_group_name_H-M_alt 'P 1 21/n 1'
_atom_sites_solution_hydrogens mixed
_atom_sites_solution_primary direct
_atom_sites_solution_secondary difmap
_audit_update_record
;
2019-11-08 deposited with the CCDC.	2019-12-18 downloaded from the CCDC.
;
_cell_angle_alpha 90
_cell_angle_beta 91.7080(10)
_cell_angle_gamma 90
_cell_formula_units_Z 4
_cell_length_a 6.8732(3)
_cell_length_b 16.6383(7)
_cell_length_c 16.3749(7)
_cell_measurement_reflns_used 9060
_cell_measurement_temperature 296.(2)
_cell_measurement_theta_max 24.90
_cell_measurement_theta_min 2.49
_cell_volume 1871.77(14)
_computing_cell_refinement 'SAINT V7.68A (Bruker AXS, 2009)'
_computing_data_collection 'Bruker Instrument Service v2009, 7, 0, 0'
_computing_data_reduction 'SAINT V7.68A (Bruker AXS, 2009)'
_computing_structure_refinement 'SHELXL-2014/7 (Sheldrick, 2014)'
_computing_structure_solution 'SHELXS-97 (Sheldrick, 2008)'
_diffrn_ambient_temperature 296.(2)
_diffrn_detector_area_resol_mean 8.3333
_diffrn_measured_fraction_theta_full 0.999
_diffrn_measured_fraction_theta_max 0.999
_diffrn_measurement_device_type 'Bruker ACS Kappa APEX II DUO diffractometer'
_diffrn_measurement_method '\f and \w scans'
_diffrn_radiation_monochromator graphite
_diffrn_radiation_type MoK\a
_diffrn_radiation_wavelength 0.71073
_diffrn_reflns_av_R_equivalents 0.0430
_diffrn_reflns_av_unetI/netI 0.0168
_diffrn_reflns_limit_h_max 8
_diffrn_reflns_limit_h_min -8
_diffrn_reflns_limit_k_max 20
_diffrn_reflns_limit_k_min -20
_diffrn_reflns_limit_l_max 20
_diffrn_reflns_limit_l_min -20
_diffrn_reflns_number 57684
_diffrn_reflns_theta_full 26.44
_diffrn_reflns_theta_max 26.44
_diffrn_reflns_theta_min 1.75
_diffrn_source 'sealed X-ray tube'
_diffrn_source_type Bruker
_exptl_absorpt_coefficient_mu 0.097
_exptl_absorpt_correction_T_max 0.75
_exptl_absorpt_correction_T_min 0.69
_exptl_absorpt_correction_type multi-scan
_exptl_absorpt_process_details 'SADABS V2014/5 (Bruker AXS Inc.)'
_exptl_crystal_colour red
_exptl_crystal_density_diffrn 1.325
_exptl_crystal_density_method 'not measured'
_exptl_crystal_description plate
_exptl_crystal_F_000 792
_exptl_crystal_size_max 0.245
_exptl_crystal_size_mid 0.102
_exptl_crystal_size_min 0.054
_refine_diff_density_max 0.238
_refine_diff_density_min -0.184
_refine_ls_extinction_method none
_refine_ls_goodness_of_fit_ref 1.036
_refine_ls_hydrogen_treatment mixed
_refine_ls_matrix_type full
_refine_ls_number_parameters 251
_refine_ls_number_reflns 3863
_refine_ls_number_restraints 30
_refine_ls_restrained_S_all 1.263
_refine_ls_R_factor_all 0.0558
_refine_ls_R_factor_gt 0.0421
_refine_ls_shift/su_max 0.000
_refine_ls_shift/su_mean 0.000
_refine_ls_structure_factor_coef Fsqd
_refine_ls_weighting_details 'w=1/[\s^2^(Fo^2^)+(0.0596P)^2^+0.5094P] where P=(Fo^2^+2Fc^2^)/3'
_refine_ls_weighting_scheme calc
_refine_ls_wR_factor_gt 0.1127
_refine_ls_wR_factor_ref 0.1241
_reflns_number_gt 3030
_reflns_number_total 3863
_reflns_threshold_expression 'I > 2\s(I)'
_cod_data_source_file c9ob02441g2.cif
_cod_data_source_block I
_cod_depositor_comments 'Adding full bibliography for 7157259.cif.'
_cod_database_code 7157259

loop_
_space_group_symop_operation_xyz
'x, y, z'
'-x+1/2, y+1/2, -z+1/2'
'-x, -y, -z'
'x-1/2, -y-1/2, z-1/2'

loop_
_atom_site_type_symbol
_atom_site_label
_atom_site_fract_x
_atom_site_fract_y
_atom_site_fract_z
_atom_site_U_iso_or_equiv
_atom_site_adp_type
_atom_site_calc_flag
_atom_site_refinement_flags_adp
_atom_site_refinement_flags_posn
_atom_site_occupancy
O O1 0.7236(2) 1.00173(8) 0.42538(10) 0.0793(4) Uani d U . 1
C C2 0.7902(3) 0.98280(12) 0.34686(13) 0.0712(6) Uani d . . 1
H H2A 0.8277 1.0319 0.3195 0.085 Uiso calc U R 1
H H2B 0.6851 0.9583 0.3148 0.085 Uiso calc U R 1
C C3 0.9600(3) 0.92663(10) 0.35112(11) 0.0558(4) Uani d . . 1
H H3A 1.0 0.9141 0.2963 0.067 Uiso calc U R 1
H H3B 1.0685 0.9524 0.3799 0.067 Uiso calc U R 1
N N4 0.90993(18) 0.85287(7) 0.39306(8) 0.0418(3) Uani d . . 1
C C5 0.8446(3) 0.87316(11) 0.47416(11) 0.0630(5) Uani d . . 1
H H5A 0.9503 0.898 0.5056 0.076 Uiso calc U R 1
H H5B 0.806 0.8247 0.5023 0.076 Uiso calc U R 1
C C6 0.6760(4) 0.92989(13) 0.46726(16) 0.0855(7) Uani d U . 1
H H6A 0.5685 0.9035 0.4384 0.103 Uiso calc U R 1
H H6B 0.6338 0.9433 0.5216 0.103 Uiso calc U R 1
C C7 1.0701(2) 0.79570(9) 0.39413(10) 0.0476(4) Uani d . . 1
H H7A 1.1727 0.8149 0.4311 0.057 Uiso calc U R 1
H H7B 1.1225 0.7923 0.3399 0.057 Uiso calc U R 1
C C8 1.0067(2) 0.71270(9) 0.42084(10) 0.0462(4) Uani d . . 1
H H8A 1.109 0.674 0.4112 0.055 Uiso calc U R 1
H H8B 0.9812 0.7129 0.4788 0.055 Uiso calc U R 1
N N9 0.83218(19) 0.69077(8) 0.37460(8) 0.0431(3) Uani d . . 1
H H9 0.765(3) 0.7302(11) 0.3539(11) 0.053(5) Uiso d . . 1
C C10 0.7417(2) 0.62020(8) 0.38079(8) 0.0382(3) Uani d . . 1
C C11 0.8126(2) 0.55435(9) 0.42126(9) 0.0435(4) Uani d . . 1
H H11 0.9325 0.5577 0.4489 0.052 Uiso calc U R 1
C C12 0.7078(2) 0.48065(8) 0.42227(9) 0.0439(4) Uani d . . 1
C C13 0.5147(2) 0.47531(8) 0.37670(8) 0.0373(3) Uani d . . 1
C C14 0.4369(2) 0.54227(8) 0.33537(8) 0.0380(3) Uani d . . 1
C C15 0.5460(2) 0.61875(8) 0.33786(9) 0.0422(3) Uani d . . 1
O O16 0.4840(2) 0.68030(7) 0.30715(9) 0.0745(4) Uani d U . 1
O O17 0.7677(2) 0.42048(7) 0.45904(8) 0.0679(4) Uani d U . 1
C C18 0.2610(2) 0.53315(9) 0.29049(9) 0.0428(3) Uani d . . 1
N N19 0.16138(19) 0.46401(8) 0.29130(9) 0.0488(3) Uani d . . 1
C C20 0.2327(2) 0.40074(9) 0.33260(10) 0.0456(4) Uani d . . 1
C C21 0.4134(2) 0.40328(9) 0.37431(9) 0.0410(3) Uani d . . 1
C C22 0.4924(2) 0.32634(9) 0.41014(10) 0.0452(4) Uani d . . 1
O O23 0.4511(2) 0.29788(8) 0.47437(8) 0.0736(4) Uani d U . 1
O O24 0.60074(16) 0.28937(6) 0.35559(7) 0.0482(3) Uani d . . 1
C C25 0.6828(3) 0.21375(10) 0.38057(12) 0.0586(5) Uani d . . 1
H H25A 0.7732 0.222 0.4256 0.088 Uiso calc U R 1
H H25B 0.7494 0.1902 0.3358 0.088 Uiso calc U R 1
H H25C 0.5808 0.1784 0.3971 0.088 Uiso calc U R 1
C C26 0.1092(3) 0.32650(11) 0.32940(13) 0.0645(5) Uani d . . 1
H H26A -0.0001 0.3334 0.3638 0.097 Uiso calc U R 1
H H26B 0.1851 0.2813 0.3481 0.097 Uiso calc U R 1
H H26C 0.0637 0.3173 0.2742 0.097 Uiso calc U R 1
C C27 0.1729(3) 0.59616(11) 0.23518(12) 0.0590(5) Uani d . . 1
H H27A 0.0673 0.5732 0.2034 0.088 Uiso calc U R 1
H H27B 0.27 0.6159 0.1993 0.088 Uiso calc U R 1
H H27C 0.1252 0.6397 0.2674 0.088 Uiso calc U R 1

loop_
_atom_site_aniso_label
_atom_site_aniso_U_11
_atom_site_aniso_U_22
_atom_site_aniso_U_33
_atom_site_aniso_U_12
_atom_site_aniso_U_13
_atom_site_aniso_U_23
O1 0.0922(10) 0.0515(7) 0.0959(10) 0.0184(7) 0.0288(8) 0.0047(7)
C2 0.0853(15) 0.0529(11) 0.0759(13) 0.0147(10) 0.0101(11) 0.0138(9)
C3 0.0650(11) 0.0423(9) 0.0607(10) -0.0003(8) 0.0153(8) 0.0106(7)
N4 0.0440(7) 0.0334(6) 0.0481(7) -0.0031(5) 0.0049(5) 0.0015(5)
C5 0.0841(14) 0.0484(10) 0.0578(10) 0.0050(9) 0.0245(9) 0.0066(8)
C6 0.0923(16) 0.0659(13) 0.1008(16) 0.0180(12) 0.0469(13) 0.0110(12)
C7 0.0424(8) 0.0411(8) 0.0594(10) -0.0035(7) 0.0023(7) 0.0004(7)
C8 0.0455(9) 0.0376(8) 0.0550(9) -0.0013(7) -0.0072(7) 0.0013(7)
N9 0.0453(7) 0.0314(6) 0.0519(7) 0.0010(5) -0.0075(6) 0.0026(5)
C10 0.0437(8) 0.0306(7) 0.0401(7) 0.0011(6) -0.0011(6) -0.0029(5)
C11 0.0450(8) 0.0354(8) 0.0496(8) 0.0030(6) -0.0102(7) -0.0012(6)
C12 0.0553(9) 0.0308(7) 0.0449(8) 0.0048(6) -0.0087(7) 0.0002(6)
C13 0.0434(8) 0.0325(7) 0.0362(7) 0.0026(6) 0.0027(6) -0.0012(5)
C14 0.0412(8) 0.0331(7) 0.0396(7) 0.0028(6) 0.0011(6) -0.0016(6)
C15 0.0480(9) 0.0325(7) 0.0455(8) 0.0026(6) -0.0066(6) 0.0026(6)
O16 0.0736(9) 0.0406(6) 0.1067(11) -0.0053(6) -0.0396(8) 0.0228(7)
O17 0.0816(8) 0.0381(6) 0.0817(8) -0.0020(6) -0.0365(7) 0.0124(6)
C18 0.0399(8) 0.0399(8) 0.0484(8) 0.0045(6) -0.0003(6) -0.0044(6)
N19 0.0403(7) 0.0445(7) 0.0617(8) -0.0012(6) 0.0006(6) -0.0051(6)
C20 0.0436(9) 0.0399(8) 0.0537(9) -0.0025(7) 0.0100(7) -0.0044(7)
C21 0.0463(8) 0.0352(7) 0.0420(7) -0.0002(6) 0.0091(6) -0.0012(6)
C22 0.0531(9) 0.0337(7) 0.0494(9) -0.0044(7) 0.0086(7) 0.0008(6)
O23 0.1012(10) 0.0537(7) 0.0675(8) 0.0101(7) 0.0296(7) 0.0171(6)
O24 0.0520(6) 0.0393(6) 0.0534(6) 0.0045(5) 0.0031(5) -0.0021(5)
C25 0.0595(11) 0.0377(8) 0.0779(12) 0.0058(8) -0.0073(9) -0.0042(8)
C26 0.0562(11) 0.0504(10) 0.0870(13) -0.0149(9) 0.0051(9) -0.0027(9)
C27 0.0537(10) 0.0502(10) 0.0717(11) 0.0037(8) -0.0204(9) 0.0035(8)

loop_
_atom_type_symbol
_atom_type_description
_atom_type_scat_dispersion_real
_atom_type_scat_dispersion_imag
_atom_type_scat_source
C C 0.0033 0.0016 'International Tables Vol C Tables 4.2.6.8 and 6.1.1.4'
H H 0.0000 0.0000 'International Tables Vol C Tables 4.2.6.8 and 6.1.1.4'
N N 0.0061 0.0033 'International Tables Vol C Tables 4.2.6.8 and 6.1.1.4'
O O 0.0106 0.0060 'International Tables Vol C Tables 4.2.6.8 and 6.1.1.4'

loop_
_geom_angle_atom_site_label_1
_geom_angle_atom_site_label_2
_geom_angle_atom_site_label_3
_geom_angle
C2 O1 C6 109.69(16)
O1 C2 C3 111.74(16)
O1 C2 H2A 109.3
C3 C2 H2A 109.3
O1 C2 H2B 109.3
C3 C2 H2B 109.3
H2A C2 H2B 107.9
N4 C3 C2 110.77(15)
N4 C3 H3A 109.5
C2 C3 H3A 109.5
N4 C3 H3B 109.5
C2 C3 H3B 109.5
H3A C3 H3B 108.1
C3 N4 C5 108.63(13)
C3 N4 C7 111.62(12)
C5 N4 C7 113.25(13)
N4 C5 C6 109.69(17)
N4 C5 H5A 109.7
C6 C5 H5A 109.7
N4 C5 H5B 109.7
C6 C5 H5B 109.7
H5A C5 H5B 108.2
O1 C6 C5 112.20(17)
O1 C6 H6A 109.2
C5 C6 H6A 109.2
O1 C6 H6B 109.2
C5 C6 H6B 109.2
H6A C6 H6B 107.9
N4 C7 C8 112.05(13)
N4 C7 H7A 109.2
C8 C7 H7A 109.2
N4 C7 H7B 109.2
C8 C7 H7B 109.2
H7A C7 H7B 107.9
N9 C8 C7 108.64(13)
N9 C8 H8A 110.0
C7 C8 H8A 110.0
N9 C8 H8B 110.0
C7 C8 H8B 110.0
H8A C8 H8B 108.3
C10 N9 C8 124.30(13)
C10 N9 H9 116.9(12)
C8 N9 H9 116.0(12)
N9 C10 C11 125.71(14)
N9 C10 C15 113.10(12)
C11 C10 C15 121.19(13)
C10 C11 C12 121.64(14)
C10 C11 H11 119.2
C12 C11 H11 119.2
O17 C12 C11 122.94(15)
O17 C12 C13 118.09(14)
C11 C12 C13 118.97(12)
C21 C13 C14 119.35(14)
C21 C13 C12 119.97(13)
C14 C13 C12 120.68(13)
C13 C14 C18 118.47(13)
C13 C14 C15 119.06(13)
C18 C14 C15 122.42(13)
O16 C15 C14 122.95(14)
O16 C15 C10 118.72(14)
C14 C15 C10 118.33(12)
N19 C18 C14 121.35(14)
N19 C18 C27 114.13(14)
C14 C18 C27 124.45(14)
C20 N19 C18 120.12(13)
N19 C20 C21 121.98(14)
N19 C20 C26 115.65(15)
C21 C20 C26 122.35(15)
C13 C21 C20 118.51(14)
C13 C21 C22 123.38(14)
C20 C21 C22 118.02(13)
O23 C22 O24 124.05(15)
O23 C22 C21 126.04(15)
O24 C22 C21 109.55(13)
C22 O24 C25 115.94(13)
O24 C25 H25A 109.5
O24 C25 H25B 109.5
H25A C25 H25B 109.5
O24 C25 H25C 109.5
H25A C25 H25C 109.5
H25B C25 H25C 109.5
C20 C26 H26A 109.5
C20 C26 H26B 109.5
H26A C26 H26B 109.5
C20 C26 H26C 109.5
H26A C26 H26C 109.5
H26B C26 H26C 109.5
C18 C27 H27A 109.5
C18 C27 H27B 109.5
H27A C27 H27B 109.5
C18 C27 H27C 109.5
H27A C27 H27C 109.5
H27B C27 H27C 109.5

loop_
_geom_bond_atom_site_label_1
_geom_bond_atom_site_label_2
_geom_bond_distance
O1 C2 1.413(2)
O1 C6 1.421(2)
C2 C3 1.495(3)
C2 H2A 0.97
C2 H2B 0.97
C3 N4 1.4527(19)
C3 H3A 0.97
C3 H3B 0.97
N4 C5 1.454(2)
N4 C7 1.454(2)
C5 C6 1.497(3)
C5 H5A 0.97
C5 H5B 0.97
C6 H6A 0.97
C6 H6B 0.97
C7 C8 1.516(2)
C7 H7A 0.97
C7 H7B 0.97
C8 N9 1.446(2)
C8 H8A 0.97
C8 H8B 0.97
N9 C10 1.3340(19)
N9 H9 0.865(19)
C10 C11 1.363(2)
C10 C15 1.499(2)
C11 C12 1.423(2)
C11 H11 0.93
C12 O17 1.2327(18)
C12 C13 1.506(2)
C13 C21 1.386(2)
C13 C14 1.4012(19)
C14 C18 1.404(2)
C14 C15 1.477(2)
C15 O16 1.2129(18)
C18 N19 1.339(2)
C18 C27 1.501(2)
N19 C20 1.337(2)
C20 C21 1.400(2)
C20 C26 1.499(2)
C21 C22 1.503(2)
C22 O23 1.1954(19)
C22 O24 1.3305(18)
O24 C25 1.4335(19)
C25 H25A 0.96
C25 H25B 0.96
C25 H25C 0.96
C26 H26A 0.96
C26 H26B 0.96
C26 H26C 0.96
C27 H27A 0.96
C27 H27B 0.96
C27 H27C 0.96

loop_
_geom_torsion_atom_site_label_1
_geom_torsion_atom_site_label_2
_geom_torsion_atom_site_label_3
_geom_torsion_atom_site_label_4
_geom_torsion
C6 O1 C2 C3 -56.5(2)
O1 C2 C3 N4 58.0(2)
C2 C3 N4 C5 -57.4(2)
C2 C3 N4 C7 177.03(15)
C3 N4 C5 C6 57.3(2)
C7 N4 C5 C6 -178.11(15)
C2 O1 C6 C5 57.3(3)
N4 C5 C6 O1 -58.6(3)
C3 N4 C7 C8 -167.60(14)
C5 N4 C7 C8 69.42(18)
N4 C7 C8 N9 48.94(18)
C7 C8 N9 C10 177.45(14)
C8 N9 C10 C11 -10.4(2)
C8 N9 C10 C15 169.50(14)
N9 C10 C11 C12 -177.93(14)
C15 C10 C11 C12 2.2(2)
C10 C11 C12 O17 -179.27(16)
C10 C11 C12 C13 0.6(2)
O17 C12 C13 C21 -2.5(2)
C11 C12 C13 C21 177.60(14)
O17 C12 C13 C14 178.50(15)
C11 C12 C13 C14 -1.4(2)
C21 C13 C14 C18 -2.1(2)
C12 C13 C14 C18 176.94(13)
C21 C13 C14 C15 -179.72(13)
C12 C13 C14 C15 -0.7(2)
C13 C14 C15 O16 -176.19(16)
C18 C14 C15 O16 6.2(2)
C13 C14 C15 C10 3.4(2)
C18 C14 C15 C10 -174.15(13)
N9 C10 C15 O16 -4.5(2)
C11 C10 C15 O16 175.36(16)
N9 C10 C15 C14 175.86(13)
C11 C10 C15 C14 -4.3(2)
C13 C14 C18 N19 4.7(2)
C15 C14 C18 N19 -177.77(14)
C13 C14 C18 C27 -172.24(15)
C15 C14 C18 C27 5.3(2)
C14 C18 N19 C20 -2.8(2)
C27 C18 N19 C20 174.36(14)
C18 N19 C20 C21 -1.6(2)
C18 N19 C20 C26 179.99(14)
C14 C13 C21 C20 -2.1(2)
C12 C13 C21 C20 178.89(13)
C14 C13 C21 C22 174.34(13)
C12 C13 C21 C22 -4.7(2)
N19 C20 C21 C13 4.1(2)
C26 C20 C21 C13 -177.63(15)
N19 C20 C21 C22 -172.54(14)
C26 C20 C21 C22 5.7(2)
C13 C21 C22 O23 100.8(2)
C20 C21 C22 O23 -82.8(2)
C13 C21 C22 O24 -85.93(17)
C20 C21 C22 O24 90.52(16)
O23 C22 O24 C25 -5.2(2)
C21 C22 O24 C25 -178.62(13)
